data_4065394
loop_
_publ_author_name
'K\"onig, Anja'
'Bette, Martin'
'Wagner, Christoph'
'Lindner, Ronald'
'Steinborn, Dirk'

_publ_section_title
;
 On the Equilibrium between Alkyne and Olefin Platinum(II) Complexes of
 Zeise&#x2019;s Salt Type: Syntheses and Characterization of
 [K(18C6)][PtCl3(RC\\tb CR&#x2032;)]
;
_journal_issue 21
_journal_name_full Organometallics
_journal_page_first 5919
_journal_paper_doi 10.1021/om200767q
_journal_volume 30
_journal_year 2011
_chemical_formula_moiety 'C20 H36 Cl3 K O6 Pt'
_chemical_formula_sum 'C20 H36 Cl3 K O6 Pt'
_chemical_formula_weight 713.03
_chemical_name_systematic
; 
 ? 
;
_space_group_IT_number 19
_symmetry_cell_setting orthorhombic
_symmetry_space_group_name_Hall 'P 2ac 2ab'
_symmetry_space_group_name_H-M 'P 21 21 21'
_atom_sites_solution_hydrogens geom
_atom_sites_solution_primary direct
_atom_sites_solution_secondary difmap
_audit_creation_method SHELXL-97
_cell_angle_alpha 90.00
_cell_angle_beta 90.00
_cell_angle_gamma 90.00
_cell_formula_units_Z 4
_cell_length_a 8.2570(6)
_cell_length_b 12.1652(7)
_cell_length_c 26.975(2)
_cell_measurement_reflns_used 31317
_cell_measurement_temperature 200(2)
_cell_measurement_theta_max 30
_cell_measurement_theta_min 1.5
_cell_volume 2709.6(3)
_computing_structure_refinement 'SHELXL-97 (Sheldrick, 1997)'
_computing_structure_solution 'SHELXS-97 (Sheldrick, 1990)'
_diffrn_ambient_temperature 200(2)
_diffrn_measured_fraction_theta_full 0.997
_diffrn_measured_fraction_theta_max 0.997
_diffrn_measurement_device_type IPDS2T
_diffrn_measurement_method 'area detector'
_diffrn_radiation_monochromator graphite
_diffrn_radiation_source 'fine-focus sealed tube'
_diffrn_radiation_type MoK\a
_diffrn_radiation_wavelength 0.71073
_diffrn_reflns_av_R_equivalents 0.0691
_diffrn_reflns_av_sigmaI/netI 0.0443
_diffrn_reflns_limit_h_max 10
_diffrn_reflns_limit_h_min -10
_diffrn_reflns_limit_k_max 14
_diffrn_reflns_limit_k_min -16
_diffrn_reflns_limit_l_max 35
_diffrn_reflns_limit_l_min -35
_diffrn_reflns_number 27980
_diffrn_reflns_theta_full 28.00
_diffrn_reflns_theta_max 28.00
_diffrn_reflns_theta_min 2.58
_exptl_absorpt_coefficient_mu 5.659
_exptl_absorpt_correction_T_max 0.8761
_exptl_absorpt_correction_T_min 0.2806
_exptl_absorpt_correction_type numerical
_exptl_absorpt_process_details '(IPDS Software; Stoe & Cie, 1999)'
_exptl_crystal_colour yellow
_exptl_crystal_density_diffrn 1.748
_exptl_crystal_density_method 'not measured'
_exptl_crystal_description block
_exptl_crystal_F_000 1408
_exptl_crystal_size_max 0.2
_exptl_crystal_size_mid 0.1
_exptl_crystal_size_min 0.05
_refine_diff_density_max 1.549
_refine_diff_density_min -0.961
_refine_diff_density_rms 0.170
_refine_ls_abs_structure_details 'Flack H D (1983), Acta Cryst. A39, 876-881'
_refine_ls_abs_structure_Flack -0.008(9)
_refine_ls_extinction_coef 0.0072(4)
_refine_ls_extinction_expression Fc^*^=kFc[1+0.001xFc^2^\l^3^/sin(2\q)]^-1/4^
_refine_ls_extinction_method SHELXL
_refine_ls_goodness_of_fit_ref 1.052
_refine_ls_hydrogen_treatment constr
_refine_ls_matrix_type full
_refine_ls_number_parameters 281
_refine_ls_number_reflns 6518
_refine_ls_number_restraints 0
_refine_ls_restrained_S_all 1.052
_refine_ls_R_factor_all 0.0454
_refine_ls_R_factor_gt 0.0392
_refine_ls_shift/su_max 0.001
_refine_ls_shift/su_mean 0.000
_refine_ls_structure_factor_coef Fsqd
_refine_ls_weighting_details 'calc w=1/[\s^2^(Fo^2^)+(0.0618P)^2^+0.0000P] where P=(Fo^2^+2Fc^2^)/3'
_refine_ls_weighting_scheme calc
_refine_ls_wR_factor_gt 0.0939
_refine_ls_wR_factor_ref 0.0971
_reflns_number_gt 5855
_reflns_number_total 6518
_reflns_threshold_expression >2sigma(I)
_cod_data_source_file om200767q_si_003.cif
_cod_data_source_block i2t0027
_cod_original_sg_symbol_H-M P212121
_cod_database_code 4065394

loop_
_symmetry_equiv_pos_as_xyz
'x, y, z'
'-x+1/2, -y, z+1/2'
'x+1/2, -y+1/2, -z'
'-x, y+1/2, -z+1/2'

loop_
_atom_site_label
_atom_site_type_symbol
_atom_site_fract_x
_atom_site_fract_y
_atom_site_fract_z
_atom_site_U_iso_or_equiv
_atom_site_adp_type
_atom_site_occupancy
_atom_site_symmetry_multiplicity
_atom_site_calc_flag
_atom_site_refinement_flags
C1 C 0.1666(8) 0.8087(6) 0.1924(3) 0.0436(16) Uani 1 1 d .
C2 C 0.2548(7) 0.7706(6) 0.1580(3) 0.0398(15) Uani 1 1 d .
C3 C 0.4050(9) 0.7619(7) 0.1306(3) 0.0507(18) Uani 1 1 d .
H3A H 0.3827 0.7626 0.0953 0.061 Uiso 1 1 calc R
H3B H 0.4583 0.6931 0.1386 0.061 Uiso 1 1 calc R
C4 C 0.5151(8) 0.8582(6) 0.1440(3) 0.0529(16) Uani 1 1 d .
H4A H 0.4666 0.9252 0.1314 0.063 Uiso 1 1 calc R
H4B H 0.6179 0.8484 0.1272 0.063 Uiso 1 1 calc R
C5 C 0.5485(10) 0.8733(8) 0.1999(3) 0.0599(19) Uani 1 1 d .
H5A H 0.6569 0.9030 0.2035 0.072 Uiso 1 1 calc R
H5B H 0.5486 0.8010 0.2152 0.072 Uiso 1 1 calc R
C6 C 0.4304(12) 0.9482(9) 0.2304(4) 0.069(2) Uani 1 1 d .
H6A H 0.4959 0.9942 0.2518 0.082 Uiso 1 1 calc R
H6B H 0.3762 0.9966 0.2071 0.082 Uiso 1 1 calc R
C7 C 0.2996(12) 0.8944(11) 0.2626(3) 0.073(3) Uani 1 1 d .
H7A H 0.3438 0.8269 0.2761 0.088 Uiso 1 1 calc R
H7B H 0.2774 0.9430 0.2903 0.088 Uiso 1 1 calc R
C8 C 0.1387(10) 0.8671(9) 0.2374(3) 0.061(2) Uani 1 1 d .
H8A H 0.0729 0.8227 0.2595 0.073 Uiso 1 1 calc R
H8B H 0.0802 0.9345 0.2304 0.073 Uiso 1 1 calc R
C9 C 0.4035(8) 0.4480(7) 0.1196(3) 0.0532(19) Uani 1 1 d .
H9A H 0.5143 0.4312 0.1288 0.064 Uiso 1 1 calc R
H9B H 0.3617 0.5020 0.1428 0.064 Uiso 1 1 calc R
C10 C 0.3992(7) 0.4930(7) 0.0689(3) 0.0478(17) Uani 1 1 d .
H10A H 0.4737 0.5544 0.0663 0.057 Uiso 1 1 calc R
H10B H 0.4329 0.4371 0.0455 0.057 Uiso 1 1 calc R
C11 C 0.2324(10) 0.5816(7) 0.0101(3) 0.0507(17) Uani 1 1 d .
H11A H 0.2725 0.5326 -0.0155 0.061 Uiso 1 1 calc R
H11B H 0.2992 0.6472 0.0103 0.061 Uiso 1 1 calc R
C12 C 0.0601(11) 0.6115(7) -0.0002(3) 0.058(2) Uani 1 1 d .
H12A H 0.0170 0.6555 0.0267 0.070 Uiso 1 1 calc R
H12B H 0.0531 0.6541 -0.0305 0.070 Uiso 1 1 calc R
C13 C -0.1951(10) 0.5311(9) -0.0167(3) 0.063(2) Uani 1 1 d .
H13A H -0.2042 0.5752 -0.0465 0.075 Uiso 1 1 calc R
H13B H -0.2480 0.5700 0.0102 0.075 Uiso 1 1 calc R
C14 C -0.2747(10) 0.4213(10) -0.0245(3) 0.069(3) Uani 1 1 d .
H14A H -0.3858 0.4318 -0.0352 0.083 Uiso 1 1 calc R
H14B H -0.2177 0.3809 -0.0501 0.083 Uiso 1 1 calc R
C15 C -0.3367(9) 0.2547(8) 0.0143(4) 0.065(3) Uani 1 1 d .
H15A H -0.2662 0.2111 -0.0067 0.078 Uiso 1 1 calc R
H15B H -0.4423 0.2589 -0.0014 0.078 Uiso 1 1 calc R
C16 C -0.3517(9) 0.2018(9) 0.0644(4) 0.070(3) Uani 1 1 d .
H16A H -0.4210 0.2462 0.0855 0.085 Uiso 1 1 calc R
H16B H -0.4005 0.1297 0.0611 0.085 Uiso 1 1 calc R
C17 C -0.2065(13) 0.1458(10) 0.1341(4) 0.074(3) Uani 1 1 d .
H17A H -0.2661 0.0772 0.1327 0.088 Uiso 1 1 calc R
H17B H -0.2638 0.1956 0.1560 0.088 Uiso 1 1 calc R
C18 C -0.0389(13) 0.1253(8) 0.1537(4) 0.072(2) Uani 1 1 d .
H18A H -0.0451 0.0933 0.1866 0.087 Uiso 1 1 calc R
H18B H 0.0176 0.0742 0.1322 0.087 Uiso 1 1 calc R
C19 C 0.2077(11) 0.2066(9) 0.1717(4) 0.066(2) Uani 1 1 d .
H19A H 0.2598 0.1540 0.1499 0.079 Uiso 1 1 calc R
H19B H 0.2070 0.1761 0.2049 0.079 Uiso 1 1 calc R
C20 C 0.2979(11) 0.3088(8) 0.1715(3) 0.061(2) Uani 1 1 d .
H20A H 0.2447 0.3622 0.1926 0.073 Uiso 1 1 calc R
H20B H 0.4062 0.2964 0.1843 0.073 Uiso 1 1 calc R
O1 O 0.3072(6) 0.3503(5) 0.1217(2) 0.0504(12) Uani 1 1 d .
O2 O 0.2402(6) 0.5286(5) 0.0574(2) 0.0477(11) Uani 1 1 d .
O3 O -0.0293(6) 0.5135(5) -0.00497(19) 0.0539(12) Uani 1 1 d .
O4 O -0.2721(6) 0.3610(5) 0.0203(2) 0.0540(14) Uani 1 1 d .
O5 O -0.1963(6) 0.1919(5) 0.0863(2) 0.0593(15) Uani 1 1 d .
O6 O 0.0453(7) 0.2248(4) 0.1557(2) 0.0576(13) Uani 1 1 d .
Cl1 Cl 0.0710(3) 0.56275(18) 0.19868(9) 0.0620(5) Uani 1 1 d .
Cl2 Cl -0.0354(3) 0.85271(16) 0.09491(7) 0.0547(4) Uani 1 1 d .
Cl3 Cl -0.2116(2) 0.61570(18) 0.11804(9) 0.0570(5) Uani 1 1 d .
K K -0.01795(17) 0.40368(12) 0.09219(5) 0.0434(3) Uani 1 1 d .
Pt Pt 0.01595(3) 0.70825(2) 0.147373(9) 0.03736(9) Uani 1 1 d .

loop_
_atom_site_aniso_label
_atom_site_aniso_U_11
_atom_site_aniso_U_22
_atom_site_aniso_U_33
_atom_site_aniso_U_23
_atom_site_aniso_U_13
_atom_site_aniso_U_12
C1 0.039(3) 0.048(4) 0.044(4) -0.013(3) -0.011(2) -0.009(3)
C2 0.028(2) 0.039(4) 0.052(4) -0.002(3) 0.000(2) -0.011(2)
C3 0.051(4) 0.053(5) 0.048(4) -0.006(3) 0.010(3) 0.001(3)
C4 0.042(3) 0.057(4) 0.059(4) 0.001(3) 0.006(4) -0.011(3)
C5 0.050(4) 0.065(5) 0.065(5) 0.000(4) -0.007(3) -0.002(4)
C6 0.064(5) 0.066(6) 0.075(6) -0.019(5) -0.015(4) 0.001(4)
C7 0.062(5) 0.112(9) 0.045(5) -0.022(5) -0.014(4) 0.000(5)
C8 0.049(4) 0.075(6) 0.058(5) -0.015(4) 0.000(3) 0.014(4)
C9 0.034(3) 0.060(5) 0.066(5) -0.011(4) -0.010(3) -0.006(3)
C10 0.025(3) 0.060(5) 0.059(4) -0.011(3) 0.005(3) -0.004(3)
C11 0.058(4) 0.053(5) 0.042(4) 0.006(3) 0.006(3) -0.012(3)
C12 0.078(5) 0.050(5) 0.046(4) 0.004(3) 0.003(3) 0.013(4)
C13 0.050(4) 0.092(7) 0.046(4) 0.008(5) -0.002(3) 0.024(4)
C14 0.040(4) 0.126(9) 0.041(4) -0.016(5) -0.013(3) 0.019(4)
C15 0.036(3) 0.075(6) 0.084(6) -0.032(5) -0.008(4) 0.004(3)
C16 0.041(4) 0.056(5) 0.115(8) -0.029(6) 0.007(4) -0.010(4)
C17 0.077(6) 0.074(7) 0.069(6) -0.003(5) 0.017(4) -0.031(5)
C18 0.104(7) 0.048(4) 0.066(5) 0.012(4) 0.002(5) -0.017(5)
C19 0.078(5) 0.059(5) 0.061(5) 0.009(5) -0.013(4) 0.014(5)
C20 0.066(5) 0.061(6) 0.055(5) 0.004(4) -0.019(4) 0.000(4)
O1 0.045(3) 0.055(3) 0.051(3) 0.002(2) -0.011(2) -0.002(2)
O2 0.043(2) 0.053(3) 0.047(3) 0.004(2) 0.007(2) 0.001(2)
O3 0.044(3) 0.065(3) 0.053(3) 0.001(2) -0.002(2) 0.011(2)
O4 0.038(2) 0.066(4) 0.058(3) -0.021(3) -0.009(2) -0.001(2)
O5 0.045(3) 0.057(4) 0.076(4) -0.008(3) 0.007(2) -0.010(2)
O6 0.070(3) 0.041(3) 0.062(3) 0.007(2) -0.006(3) -0.007(2)
Cl1 0.0709(13) 0.0519(11) 0.0631(12) 0.0213(9) 0.0104(9) 0.0046(9)
Cl2 0.0571(10) 0.0486(10) 0.0582(10) 0.0120(7) -0.0099(8) 0.0004(8)
Cl3 0.0372(8) 0.0511(11) 0.0826(14) -0.0160(10) 0.0037(8) -0.0058(7)
K 0.0366(6) 0.0438(7) 0.0499(7) 0.0007(5) -0.0001(6) -0.0002(6)
Pt 0.03373(12) 0.03755(13) 0.04079(12) -0.00035(10) 0.00502(8) -0.00009(9)

loop_
_atom_type_symbol
_atom_type_description
_atom_type_scat_dispersion_real
_atom_type_scat_dispersion_imag
_atom_type_scat_source
C C 0.0033 0.0016 'International Tables Vol C Tables 4.2.6.8 and 6.1.1.4'
H H 0.0000 0.0000 'International Tables Vol C Tables 4.2.6.8 and 6.1.1.4'
O O 0.0106 0.0060 'International Tables Vol C Tables 4.2.6.8 and 6.1.1.4'
Cl Cl 0.1484 0.1585 'International Tables Vol C Tables 4.2.6.8 and 6.1.1.4'
K K 0.2009 0.2494 'International Tables Vol C Tables 4.2.6.8 and 6.1.1.4'
Pt Pt -1.7033 8.3905 'International Tables Vol C Tables 4.2.6.8 and 6.1.1.4'

loop_
_geom_angle_atom_site_label_1
_geom_angle_atom_site_label_2
_geom_angle_atom_site_label_3
_geom_angle
C2 C1 C8 153.9(7)
C2 C1 Pt 73.0(4)
C8 C1 Pt 132.8(6)
C1 C2 C3 153.3(7)
C1 C2 Pt 72.3(4)
C3 C2 Pt 134.2(5)
C2 C3 C4 109.4(6)
C2 C3 H3A 109.8
C4 C3 H3A 109.8
C2 C3 H3B 109.8
C4 C3 H3B 109.8
H3A C3 H3B 108.2
C3 C4 C5 115.4(7)
C3 C4 H4A 108.4
C5 C4 H4A 108.4
C3 C4 H4B 108.4
C5 C4 H4B 108.4
H4A C4 H4B 107.5
C4 C5 C6 118.0(7)
C4 C5 H5A 107.8
C6 C5 H5A 107.8
C4 C5 H5B 107.8
C6 C5 H5B 107.8
H5A C5 H5B 107.1
C7 C6 C5 119.2(9)
C7 C6 H6A 107.5
C5 C6 H6A 107.5
C7 C6 H6B 107.5
C5 C6 H6B 107.5
H6A C6 H6B 107.0
C8 C7 C6 116.9(8)
C8 C7 H7A 108.1
C6 C7 H7A 108.1
C8 C7 H7B 108.1
C6 C7 H7B 108.1
H7A C7 H7B 107.3
C1 C8 C7 110.3(7)
C1 C8 H8A 109.6
C7 C8 H8A 109.6
C1 C8 H8B 109.6
C7 C8 H8B 109.6
H8A C8 H8B 108.1
O1 C9 C10 109.4(6)
O1 C9 H9A 109.8
C10 C9 H9A 109.8
O1 C9 H9B 109.8
C10 C9 H9B 109.8
H9A C9 H9B 108.2
O2 C10 C9 109.8(6)
O2 C10 H10A 109.7
C9 C10 H10A 109.7
O2 C10 H10B 109.7
C9 C10 H10B 109.7
H10A C10 H10B 108.2
O2 C11 C12 108.6(6)
O2 C11 H11A 110.0
C12 C11 H11A 110.0
O2 C11 H11B 110.0
C12 C11 H11B 110.0
H11A C11 H11B 108.4
O3 C12 C11 108.0(6)
O3 C12 H12A 110.1
C11 C12 H12A 110.1
O3 C12 H12B 110.1
C11 C12 H12B 110.1
H12A C12 H12B 108.4
O3 C13 C14 108.6(7)
O3 C13 H13A 110.0
C14 C13 H13A 110.0
O3 C13 H13B 110.0
C14 C13 H13B 110.0
H13A C13 H13B 108.4
O4 C14 C13 109.5(7)
O4 C14 H14A 109.8
C13 C14 H14A 109.8
O4 C14 H14B 109.8
C13 C14 H14B 109.8
H14A C14 H14B 108.2
O4 C15 C16 108.7(7)
O4 C15 H15A 109.9
C16 C15 H15A 109.9
O4 C15 H15B 109.9
C16 C15 H15B 109.9
H15A C15 H15B 108.3
O5 C16 C15 109.7(7)
O5 C16 H16A 109.7
C15 C16 H16A 109.7
O5 C16 H16B 109.7
C15 C16 H16B 109.7
H16A C16 H16B 108.2
O5 C17 C18 109.5(7)
O5 C17 H17A 109.8
C18 C17 H17A 109.8
O5 C17 H17B 109.8
C18 C17 H17B 109.8
H17A C17 H17B 108.2
O6 C18 C17 109.2(8)
O6 C18 H18A 109.8
C17 C18 H18A 109.8
O6 C18 H18B 109.8
C17 C18 H18B 109.8
H18A C18 H18B 108.3
O6 C19 C20 110.4(8)
O6 C19 H19A 109.6
C20 C19 H19A 109.6
O6 C19 H19B 109.6
C20 C19 H19B 109.6
H19A C19 H19B 108.1
O1 C20 C19 109.5(7)
O1 C20 H20A 109.8
C19 C20 H20A 109.8
O1 C20 H20B 109.8
C19 C20 H20B 109.8
H20A C20 H20B 108.2
C9 O1 C20 111.0(6)
C9 O1 K 108.7(4)
C20 O1 K 106.8(5)
C10 O2 C11 112.0(6)
C10 O2 K 118.0(4)
C11 O2 K 120.9(4)
C12 O3 C13 113.4(7)
C12 O3 K 106.6(4)
C13 O3 K 107.2(5)
C15 O4 C14 111.9(7)
C15 O4 K 120.9(5)
C14 O4 K 119.3(5)
C17 O5 C16 111.1(7)
C17 O5 K 109.0(5)
C16 O5 K 113.4(5)
C18 O6 C19 110.2(7)
C18 O6 K 123.6(5)
C19 O6 K 118.6(5)
Pt Cl1 K 83.74(7)
Pt Cl3 K 93.56(7)
O2 K O6 119.02(17)
O2 K O1 60.07(16)
O6 K O1 58.95(17)
O2 K O4 115.22(18)
O6 K O4 113.68(18)
O1 K O4 145.04(17)
O2 K O3 58.38(16)
O6 K O3 153.82(17)
O1 K O3 112.26(16)
O4 K O3 57.56(17)
O2 K O5 146.65(17)
O6 K O5 56.96(18)
O1 K O5 106.37(17)
O4 K O5 56.71(19)
O3 K O5 109.26(17)
O2 K Cl3 90.96(12)
O6 K Cl3 126.79(14)
O1 K Cl3 127.21(13)
O4 K Cl3 85.77(13)
O3 K Cl3 78.88(12)
O5 K Cl3 118.40(13)
O2 K Cl1 79.42(12)
O6 K Cl1 83.73(12)
O1 K Cl1 72.84(13)
O4 K Cl1 142.12(13)
O3 K Cl1 118.75(12)
O5 K Cl1 128.33(13)
Cl3 K Cl1 58.14(6)
O2 K Pt 64.29(12)
O6 K Pt 118.43(12)
O1 K Pt 92.34(12)
O4 K Pt 117.66(13)
O3 K Pt 85.03(11)
O5 K Pt 148.99(12)
Cl3 K Pt 35.50(4)
Cl1 K Pt 34.70(3)
C1 Pt C2 34.6(3)
C1 Pt Cl1 89.0(2)
C2 Pt Cl1 90.6(2)
C1 Pt Cl2 91.2(2)
C2 Pt Cl2 88.9(2)
Cl1 Pt Cl2 178.88(8)
C1 Pt Cl3 160.8(2)
C2 Pt Cl3 164.53(19)
Cl1 Pt Cl3 89.53(9)
Cl2 Pt Cl3 90.66(8)
C1 Pt K 141.8(2)
C2 Pt K 116.35(18)
Cl1 Pt K 61.56(7)
Cl2 Pt K 117.80(6)
Cl3 Pt K 50.93(6)

loop_
_geom_bond_atom_site_label_1
_geom_bond_atom_site_label_2
_geom_bond_distance
C1 C2 1.267(10)
C1 C8 1.426(11)
C1 Pt 2.124(6)
C2 C3 1.447(9)
C2 Pt 2.133(5)
C3 C4 1.527(11)
C3 H3A 0.9700
C3 H3B 0.9700
C4 C5 1.544(12)
C4 H4A 0.9700
C4 H4B 0.9700
C5 C6 1.567(13)
C5 H5A 0.9700
C5 H5B 0.9700
C6 C7 1.533(15)
C6 H6A 0.9700
C6 H6B 0.9700
C7 C8 1.529(12)
C7 H7A 0.9700
C7 H7B 0.9700
C8 H8A 0.9700
C8 H8B 0.9700
C9 O1 1.431(10)
C9 C10 1.474(12)
C9 H9A 0.9700
C9 H9B 0.9700
C10 O2 1.416(8)
C10 H10A 0.9700
C10 H10B 0.9700
C11 O2 1.430(9)
C11 C12 1.495(12)
C11 H11A 0.9700
C11 H11B 0.9700
C12 O3 1.408(11)
C12 H12A 0.9700
C12 H12B 0.9700
C13 O3 1.421(9)
C13 C14 1.503(16)
C13 H13A 0.9700
C13 H13B 0.9700
C14 O4 1.414(12)
C14 H14A 0.9700
C14 H14B 0.9700
C15 O4 1.409(11)
C15 C16 1.502(16)
C15 H15A 0.9700
C15 H15B 0.9700
C16 O5 1.417(10)
C16 H16A 0.9700
C16 H16B 0.9700
C17 O5 1.409(12)
C17 C18 1.502(15)
C17 H17A 0.9700
C17 H17B 0.9700
C18 O6 1.396(10)
C18 H18A 0.9700
C18 H18B 0.9700
C19 O6 1.426(10)
C19 C20 1.450(14)
C19 H19A 0.9700
C19 H19B 0.9700
C20 O1 1.436(10)
C20 H20A 0.9700
C20 H20B 0.9700
O1 K 2.874(5)
O2 K 2.781(5)
O3 K 2.943(5)
O4 K 2.904(5)
O5 K 2.971(6)
O6 K 2.818(5)
Cl1 Pt 2.292(2)
Cl1 K 3.541(3)
Cl2 Pt 2.2960(18)
Cl3 Pt 2.3292(18)
Cl3 K 3.114(3)
K Pt 4.0028(15)

loop_
_geom_torsion_atom_site_label_1
_geom_torsion_atom_site_label_2
_geom_torsion_atom_site_label_3
_geom_torsion_atom_site_label_4
_geom_torsion
C8 C1 C2 C3 -13(3)
Pt C1 C2 C3 174.4(17)
C8 C1 C2 Pt 173(2)
C1 C2 C3 C4 -15(2)
Pt C2 C3 C4 157.3(6)
C2 C3 C4 C5 54.2(9)
C3 C4 C5 C6 -89.9(10)
C4 C5 C6 C7 101.1(10)
C5 C6 C7 C8 -87.1(12)
C2 C1 C8 C7 -9(2)
Pt C1 C8 C7 161.3(8)
C6 C7 C8 C1 49.7(13)
O1 C9 C10 O2 65.7(8)
O2 C11 C12 O3 -65.4(8)
O3 C13 C14 O4 64.2(9)
O4 C15 C16 O5 -61.9(9)
O5 C17 C18 O6 59.7(11)
O6 C19 C20 O1 -62.7(10)
C10 C9 O1 C20 -175.4(7)
C10 C9 O1 K -58.3(7)
C19 C20 O1 C9 -176.7(7)
C19 C20 O1 K 65.0(8)
C9 C10 O2 C11 175.0(6)
C9 C10 O2 K -37.7(8)
C12 C11 O2 C10 177.3(6)
C12 C11 O2 K 31.0(8)
C11 C12 O3 C13 -177.9(6)
C11 C12 O3 K 64.3(6)
C14 C13 O3 C12 175.9(7)
C14 C13 O3 K -66.7(7)
C16 C15 O4 C14 -172.1(6)
C16 C15 O4 K 39.1(8)
C13 C14 O4 C15 -176.5(6)
C13 C14 O4 K -27.1(8)
C18 C17 O5 C16 173.9(8)
C18 C17 O5 K -60.4(9)
C15 C16 O5 C17 178.1(8)
C15 C16 O5 K 54.9(8)
C17 C18 O6 C19 -177.0(8)
C17 C18 O6 K -28.0(10)
C20 C19 O6 C18 177.2(8)
C20 C19 O6 K 26.4(10)
C10 O2 K O6 5.6(5)
C11 O2 K O6 149.9(5)
C10 O2 K O1 6.1(5)
C11 O2 K O1 150.4(6)
C10 O2 K O4 -134.7(5)
C11 O2 K O4 9.6(6)
C10 O2 K O3 -144.1(5)
C11 O2 K O3 0.2(5)
C10 O2 K O5 -67.5(6)
C11 O2 K O5 76.8(6)
C10 O2 K Cl3 139.6(5)
C11 O2 K Cl3 -76.1(5)
C10 O2 K Cl1 82.2(5)
C11 O2 K Cl1 -133.4(5)
C10 O2 K Pt 115.3(5)
C11 O2 K Pt -100.4(5)
C18 O6 K O2 -142.0(7)
C19 O6 K O2 4.6(6)
C18 O6 K O1 -142.4(7)
C19 O6 K O1 4.1(6)
C18 O6 K O4 -1.1(7)
C19 O6 K O4 145.4(6)
C18 O6 K O3 -65.3(8)
C19 O6 K O3 81.3(7)
C18 O6 K O5 -0.8(6)
C19 O6 K O5 145.8(7)
C18 O6 K Cl3 102.0(7)
C19 O6 K Cl3 -111.4(6)
C18 O6 K Cl1 143.8(7)
C19 O6 K Cl1 -69.6(6)
C18 O6 K Pt 143.3(6)
C19 O6 K Pt -70.1(6)
C9 O1 K O2 26.7(5)
C20 O1 K O2 146.6(5)
C9 O1 K O6 -153.7(5)
C20 O1 K O6 -33.9(5)
C9 O1 K O4 118.7(5)
C20 O1 K O4 -121.5(5)
C9 O1 K O3 53.9(5)
C20 O1 K O3 173.8(5)
C9 O1 K O5 173.4(5)
C20 O1 K O5 -66.8(5)
C9 O1 K Cl3 -38.9(5)
C20 O1 K Cl3 81.0(5)
C9 O1 K Cl1 -60.7(5)
C20 O1 K Cl1 59.1(5)
C9 O1 K Pt -31.6(5)
C20 O1 K Pt 88.2(5)
C15 O4 K O2 133.5(5)
C14 O4 K O2 -13.0(6)
C15 O4 K O6 -8.9(6)
C14 O4 K O6 -155.4(5)
C15 O4 K O1 60.3(7)
C14 O4 K O1 -86.2(6)
C15 O4 K O3 143.1(6)
C14 O4 K O3 -3.5(5)
C15 O4 K O5 -9.2(5)
C14 O4 K O5 -155.7(6)
C15 O4 K Cl3 -137.4(6)
C14 O4 K Cl3 76.0(6)
C15 O4 K Cl1 -120.5(5)
C14 O4 K Cl1 92.9(6)
C15 O4 K Pt -153.6(5)
C14 O4 K Pt 59.8(6)
C12 O3 K O2 -33.1(4)
C13 O3 K O2 -154.9(6)
C12 O3 K O6 -125.4(5)
C13 O3 K O6 112.8(6)
C12 O3 K O1 -60.9(5)
C13 O3 K O1 177.3(5)
C12 O3 K O4 157.0(5)
C13 O3 K O4 35.2(5)
C12 O3 K O5 -178.6(4)
C13 O3 K O5 59.6(6)
C12 O3 K Cl3 65.0(4)
C13 O3 K Cl3 -56.8(5)
C12 O3 K Cl1 21.1(5)
C13 O3 K Cl1 -100.7(5)
C12 O3 K Pt 29.6(4)
C13 O3 K Pt -92.2(5)
C17 O5 K O2 125.3(6)
C16 O5 K O2 -110.3(6)
C17 O5 K O6 31.6(6)
C16 O5 K O6 156.0(6)
C17 O5 K O1 65.3(6)
C16 O5 K O1 -170.4(6)
C17 O5 K O4 -148.7(7)
C16 O5 K O4 -24.4(6)
C17 O5 K O3 -173.3(6)
C16 O5 K O3 -49.0(6)
C17 O5 K Cl3 -85.8(6)
C16 O5 K Cl3 38.6(6)
C17 O5 K Cl1 -15.5(7)
C16 O5 K Cl1 108.8(6)
C17 O5 K Pt -59.6(7)
C16 O5 K Pt 64.8(7)
Pt Cl3 K O2 -39.61(14)
Pt Cl3 K O6 88.58(17)
Pt Cl3 K O1 12.52(19)
Pt Cl3 K O4 -154.83(15)
Pt Cl3 K O3 -97.08(13)
Pt Cl3 K O5 156.90(16)
Pt Cl3 K Cl1 37.29(6)
Pt Cl1 K O2 59.65(12)
Pt Cl1 K O6 -179.22(14)
Pt Cl1 K O1 121.38(14)
Pt Cl1 K O4 -58.1(2)
Pt Cl1 K O3 14.96(14)
Pt Cl1 K O5 -141.03(16)
Pt Cl1 K Cl3 -38.17(6)
C8 C1 Pt C2 -175.7(12)
C2 C1 Pt Cl1 92.4(5)
C8 C1 Pt Cl1 -83.3(9)
C2 C1 Pt Cl2 -86.5(5)
C8 C1 Pt Cl2 97.8(9)
C2 C1 Pt Cl3 178.2(5)
C8 C1 Pt Cl3 2.5(14)
C2 C1 Pt K 54.8(6)
C8 C1 Pt K -120.9(8)
C3 C2 Pt C1 -176.5(11)
C1 C2 Pt Cl1 -87.5(5)
C3 C2 Pt Cl1 96.0(8)
C1 C2 Pt Cl2 93.6(5)
C3 C2 Pt Cl2 -83.0(8)
C1 C2 Pt Cl3 -177.8(6)
C3 C2 Pt Cl3 5.7(14)
C1 C2 Pt K -145.7(4)
C3 C2 Pt K 37.8(8)
K Cl1 Pt C1 -154.6(2)
K Cl1 Pt C2 -119.96(19)
K Cl1 Pt Cl3 44.57(7)
K Cl3 Pt C1 -138.3(7)
K Cl3 Pt C2 37.8(8)
K Cl3 Pt Cl1 -52.64(8)
K Cl3 Pt Cl2 126.26(8)
O2 K Pt C1 -65.7(4)
O6 K Pt C1 44.9(4)
O1 K Pt C1 -10.7(4)
O4 K Pt C1 -172.1(4)
O3 K Pt C1 -122.9(4)
O5 K Pt C1 117.2(4)
Cl3 K Pt C1 159.3(3)
Cl1 K Pt C1 44.0(3)
O2 K Pt C2 -34.5(3)
O6 K Pt C2 76.1(3)
O1 K Pt C2 20.5(2)
O4 K Pt C2 -140.9(3)
O3 K Pt C2 -91.7(2)
O5 K Pt C2 148.4(3)
Cl3 K Pt C2 -169.5(2)
Cl1 K Pt C2 75.2(2)
O2 K Pt Cl1 -109.70(14)
O6 K Pt Cl1 0.88(15)
O1 K Pt Cl1 -54.73(14)
O4 K Pt Cl1 143.94(16)
O3 K Pt Cl1 -166.87(12)
O5 K Pt Cl1 73.3(3)
Cl3 K Pt Cl1 115.33(11)
O2 K Pt Cl2 69.25(14)
O6 K Pt Cl2 179.83(15)
O1 K Pt Cl2 124.23(13)
O4 K Pt Cl2 -37.11(16)
O3 K Pt Cl2 12.08(13)
O5 K Pt Cl2 -107.8(3)
Cl3 K Pt Cl2 -65.72(10)
Cl1 K Pt Cl2 178.95(9)
O2 K Pt Cl3 134.97(15)
O6 K Pt Cl3 -114.45(17)
O1 K Pt Cl3 -170.05(15)
O4 K Pt Cl3 28.61(16)
O3 K Pt Cl3 77.80(13)
O5 K Pt Cl3 -42.1(3)
Cl1 K Pt Cl3 -115.33(11)
